data_4313117
loop_
_publ_author_name
'Sheldon G. Shore'
'Ewan J. M. Hamilton'
'Adam N. Bridges'
'Joseph Bausch'
'Jeanette A. Krause-Bauer'
'Danan Dou'
'Jianping Liu'
'Shengming Liu'
'Bin Du'
'Heather Hall'
'Edward A. Meyers'
'Karl E. Vermillion'

_publ_section_title
;
 The Solid State Structure of [B10H11]- and Its Dynamic NMR Spectra in
 Solution
;
_journal_name_full 'Inorganic Chemistry'
_journal_page_first 1175
_journal_page_last 1186
_journal_paper_doi 10.1021/ic020540s
_journal_volume 42
_journal_year 2003
_chemical_formula_sum 'C20 H31 B10 P'
_chemical_formula_weight 410.52
_chemical_name_systematic
;
  ?
;
_space_group_IT_number 14
_symmetry_cell_setting monoclinic
_symmetry_space_group_name_Hall '-P 2ybc'
_symmetry_space_group_name_H-M 'P 1 21/c 1'
_atom_sites_solution_hydrogens geom
_atom_sites_solution_primary direct
_atom_sites_solution_secondary difmap
_audit_creation_method SHELXL-97
_cell_angle_alpha 90.00
_cell_angle_beta 112.580(10)
_cell_angle_gamma 90.00
_cell_formula_units_Z 4
_cell_length_a 11.7054(10)
_cell_length_b 15.2981(10)
_cell_length_c 15.1278(10)
_cell_measurement_reflns_used '10 frames'
_cell_measurement_temperature 233(2)
_cell_volume 2501.3(4)
_computing_cell_refinement 'DENZO (Otwinowsky & Minor, 1997)'
_computing_data_collection 'COLLECT (Nonius, 1999)'
_computing_data_reduction 'DENZO (Otwinowsky & Minor, 1997)'
_computing_structure_refinement 'SHELXL-97 (Sheldrick, 1997)'
_computing_structure_solution 'SHELXS-97 (Sheldrick, 1990)'
_diffrn_ambient_temperature 233(2)
_diffrn_measured_fraction_theta_full 1.000
_diffrn_measured_fraction_theta_max 1.000
_diffrn_measurement_device_type 'Nonius KappaCCD'
_diffrn_measurement_method 'omega at 55/-55'
_diffrn_radiation_monochromator graphite
_diffrn_radiation_source 'fine-focus sealed tube'
_diffrn_radiation_type MoK\a
_diffrn_radiation_wavelength 0.71073
_diffrn_reflns_av_R_equivalents 0.0344
_diffrn_reflns_av_sigmaI/netI 0.0262
_diffrn_reflns_limit_h_max 13
_diffrn_reflns_limit_h_min -13
_diffrn_reflns_limit_k_max 18
_diffrn_reflns_limit_k_min -18
_diffrn_reflns_limit_l_max 18
_diffrn_reflns_limit_l_min -17
_diffrn_reflns_number 17032
_diffrn_reflns_theta_full 25.02
_diffrn_reflns_theta_max 25.02
_diffrn_reflns_theta_min 2.31
_exptl_absorpt_coefficient_mu 0.116
_exptl_crystal_colour colorless
_exptl_crystal_density_diffrn 1.090
_exptl_crystal_density_method 'not measured'
_exptl_crystal_description chunk
_exptl_crystal_F_000 864
_exptl_crystal_size_max 0.31
_exptl_crystal_size_mid 0.27
_exptl_crystal_size_min 0.19
_refine_diff_density_max 0.214
_refine_diff_density_min -0.244
_refine_diff_density_rms 0.041
_refine_ls_extinction_method none
_refine_ls_goodness_of_fit_ref 1.028
_refine_ls_hydrogen_treatment mixed
_refine_ls_matrix_type full
_refine_ls_number_parameters 323
_refine_ls_number_reflns 4412
_refine_ls_number_restraints 0
_refine_ls_restrained_S_all 1.028
_refine_ls_R_factor_all 0.0899
_refine_ls_R_factor_gt 0.0649
_refine_ls_shift/su_max 0.165
_refine_ls_shift/su_mean 0.008
_refine_ls_structure_factor_coef Fsqd
_refine_ls_weighting_details 'calc w=1/[\s^2^(Fo^2^)+(0.0511P)^2^+0.9017P] where P=(Fo^2^+2Fc^2^)/3'
_refine_ls_weighting_scheme calc
_refine_ls_wR_factor_gt 0.1609
_refine_ls_wR_factor_ref 0.1764
_reflns_number_gt 3226
_reflns_number_total 4412
_reflns_threshold_expression >2sigma(I)
_cod_data_source_file ic020540s_8.cif
_cod_data_source_block '[PPh3(Et)][B10H11]at233K'
_cod_depositor_comments
;
The following automatic conversions were performed:

'_symmetry_cell_setting' value 'Monoclinic' changed to 'monoclinic'
according to the built-in table from CIF Core dictionary named
'cif_core.dic' version 2.4.1 from 2010-06-29.

Automatic conversion script
Id: cif_fix_values 1646 2011-03-28 12:23:43Z adriana 
;
_cod_original_cell_volume 2501.3(3)
_cod_database_code 4313117

loop_
_symmetry_equiv_pos_as_xyz
'x, y, z'
'-x, y+1/2, -z+1/2'
'-x, -y, -z'
'x, -y-1/2, z-1/2'

loop_
_atom_site_label
_atom_site_type_symbol
_atom_site_fract_x
_atom_site_fract_y
_atom_site_fract_z
_atom_site_U_iso_or_equiv
_atom_site_adp_type
_atom_site_occupancy
_atom_site_symmetry_multiplicity
_atom_site_calc_flag
_atom_site_refinement_flags
_atom_site_disorder_assembly
_atom_site_disorder_group
P1 P 0.15972(6) 0.15877(4) 0.15626(5) 0.0559(2) Uani 1 1 d . . .
C11 C 0.2361(2) 0.11816(17) 0.08230(18) 0.0546(6) Uani 1 1 d . . .
C12 C 0.2352(3) 0.16703(19) 0.0050(2) 0.0751(8) Uani 1 1 d . . .
H12 H 0.1992 0.2230 -0.0060 0.090 Uiso 1 1 calc . . .
C13 C 0.2867(4) 0.1341(2) -0.0557(2) 0.0863(10) Uani 1 1 d . . .
H13 H 0.2869 0.1679 -0.1075 0.104 Uiso 1 1 calc . . .
C14 C 0.3377(3) 0.0521(3) -0.0411(2) 0.0816(9) Uani 1 1 d . . .
H14 H 0.3718 0.0296 -0.0834 0.098 Uiso 1 1 calc . . .
C15 C 0.3392(3) 0.0028(2) 0.0350(2) 0.0760(8) Uani 1 1 d . . .
H15 H 0.3746 -0.0533 0.0449 0.091 Uiso 1 1 calc . . .
C16 C 0.2886(3) 0.03546(18) 0.0972(2) 0.0627(7) Uani 1 1 d . . .
H16 H 0.2897 0.0017 0.1494 0.075 Uiso 1 1 calc . . .
C21 C 0.2451(2) 0.12974(16) 0.27848(17) 0.0536(6) Uani 1 1 d . . .
C22 C 0.1824(3) 0.11828(19) 0.3396(2) 0.0649(7) Uani 1 1 d . . .
H22 H 0.0959 0.1239 0.3159 0.078 Uiso 1 1 calc . . .
C23 C 0.2475(4) 0.0987(2) 0.4347(2) 0.0803(9) Uani 1 1 d . . .
H23 H 0.2053 0.0895 0.4757 0.096 Uiso 1 1 calc . . .
C24 C 0.3740(4) 0.0928(2) 0.4695(2) 0.0873(10) Uani 1 1 d . . .
H24 H 0.4181 0.0796 0.5345 0.105 Uiso 1 1 calc . . .
C25 C 0.4369(3) 0.1059(2) 0.4106(2) 0.0853(10) Uani 1 1 d . . .
H25 H 0.5237 0.1026 0.4356 0.102 Uiso 1 1 calc . . .
C26 C 0.3735(3) 0.1240(2) 0.3148(2) 0.0681(7) Uani 1 1 d . . .
H26 H 0.4167 0.1324 0.2743 0.082 Uiso 1 1 calc . . .
C31 C 0.1490(3) 0.27514(19) 0.1465(2) 0.0741(9) Uani 1 1 d . . .
C32 C 0.2551(5) 0.3243(2) 0.1873(2) 0.0997(13) Uani 1 1 d . . .
H32 H 0.3319 0.2966 0.2184 0.120 Uiso 1 1 calc . . .
C33 C 0.2482(7) 0.4146(3) 0.1824(3) 0.145(2) Uani 1 1 d . . .
H33 H 0.3202 0.4486 0.2098 0.174 Uiso 1 1 calc . . .
C34 C 0.1344(11) 0.4545(3) 0.1368(5) 0.178(4) Uani 1 1 d . . .
H34 H 0.1288 0.5158 0.1336 0.213 Uiso 1 1 calc . . .
C35 C 0.0329(8) 0.4060(4) 0.0976(6) 0.171(3) Uani 1 1 d . . .
H35 H -0.0435 0.4341 0.0665 0.205 Uiso 1 1 calc . . .
C36 C 0.0360(4) 0.3162(3) 0.1012(3) 0.1130(15) Uani 1 1 d . . .
H36 H -0.0370 0.2833 0.0735 0.136 Uiso 1 1 calc . . .
C41 C 0.0068(3) 0.1126(2) 0.1176(2) 0.0746(9) Uani 1 1 d . . .
H41A H -0.0373 0.1400 0.1538 0.089 Uiso 1 1 calc . . .
H41B H -0.0382 0.1267 0.0498 0.089 Uiso 1 1 calc . . .
C42 C 0.0057(3) 0.0133(2) 0.1302(3) 0.0876(10) Uani 1 1 d . . .
H42A H -0.0792 -0.0071 0.1086 0.131 Uiso 1 1 calc . . .
H42B H 0.0488 -0.0013 0.1973 0.131 Uiso 1 1 calc . . .
H42C H 0.0466 -0.0146 0.0928 0.131 Uiso 1 1 calc . . .
B1 B 0.8838(18) 0.2882(8) 0.8536(12) 0.085(5) Uiso 0.45(4) 1 d P A 1
B1' B 0.8305(18) 0.3012(8) 0.8183(13) 0.101(5) Uiso 0.55(4) 1 d P A 2
H1 H 0.964(7) 0.323(4) 0.900(5) 0.24(3) Uiso 1 1 d . . .
B2 B 0.7870(4) 0.1991(3) 0.8425(3) 0.0854(11) Uani 1 1 d . . .
H2 H 0.827(3) 0.152(2) 0.900(3) 0.114(12) Uiso 1 1 d . . .
B3 B 0.7431(7) 0.3190(6) 0.8452(6) 0.0682(19) Uiso 0.50 1 d P A .
B3' B 0.7318(11) 0.2824(10) 0.8692(10) 0.118(4) Uiso 0.50 1 d P A .
H3 H 0.737(5) 0.350(4) 0.903(4) 0.19(2) Uiso 1 1 d . . .
B4 B 0.7920(7) 0.3392(5) 0.7469(7) 0.079(3) Uiso 0.59(2) 1 d P A 1
B4' B 0.7505(13) 0.3163(9) 0.6933(12) 0.088(5) Uiso 0.41(2) 1 d P A 2
B5 B 0.8409(5) 0.2221(3) 0.7495(4) 0.0970(13) Uani 1 1 d . A .
B6 B 0.6280(4) 0.2310(3) 0.7939(3) 0.0982(14) Uani 1 1 d . A .
B7 B 0.6457(5) 0.3321(4) 0.7410(5) 0.120(2) Uani 1 1 d . . .
B8 B 0.7140(9) 0.2700(8) 0.6562(7) 0.103(5) Uiso 0.62(4) 1 d P A 1
B8' B 0.681(5) 0.214(4) 0.635(4) 0.26(3) Uiso 0.38(4) 1 d P A 2
B9 B 0.7151(19) 0.1594(7) 0.7233(7) 0.084(5) Uiso 0.50(5) 1 d P A 1
B9' B 0.670(2) 0.1665(7) 0.7308(8) 0.088(5) Uiso 0.50(5) 1 d P A 2
B10 B 0.5842(7) 0.2434(5) 0.6706(4) 0.141(2) Uani 1 1 d . A .
H8 H 0.732(7) 0.265(6) 0.592(7) 0.28(4) Uiso 1 1 d . . .
H8' H 0.733(2) 0.2029(16) 0.6322(17) 0.037(6) Uiso 1 1 d . . .
H4 H 0.815(4) 0.398(3) 0.711(4) 0.168(18) Uiso 1 1 d . . .
H5 H 0.922(4) 0.196(3) 0.746(3) 0.133(14) Uiso 1 1 d . . .
H6 H 0.555(4) 0.209(3) 0.821(3) 0.135(14) Uiso 1 1 d . . .
H7 H 0.593(4) 0.389(3) 0.718(3) 0.133(14) Uiso 1 1 d . . .
H9 H 0.699(6) 0.098(5) 0.714(5) 0.24(3) Uiso 1 1 d . . .
H10 H 0.497(6) 0.254(4) 0.616(5) 0.22(3) Uiso 1 1 d . . .

loop_
_atom_site_aniso_label
_atom_site_aniso_U_11
_atom_site_aniso_U_22
_atom_site_aniso_U_33
_atom_site_aniso_U_23
_atom_site_aniso_U_13
_atom_site_aniso_U_12
P1 0.0642(4) 0.0529(4) 0.0518(4) -0.0013(3) 0.0237(3) 0.0056(3)
C11 0.0590(15) 0.0526(15) 0.0550(14) -0.0066(11) 0.0251(12) -0.0048(12)
C12 0.109(2) 0.0613(18) 0.0633(17) -0.0015(14) 0.0427(17) -0.0008(16)
C13 0.121(3) 0.086(2) 0.070(2) -0.0077(17) 0.056(2) -0.014(2)
C14 0.074(2) 0.105(3) 0.079(2) -0.0240(19) 0.0438(17) -0.0104(18)
C15 0.0687(18) 0.077(2) 0.089(2) -0.0109(17) 0.0382(17) 0.0065(15)
C16 0.0624(16) 0.0613(17) 0.0701(17) -0.0026(13) 0.0318(14) 0.0018(13)
C21 0.0615(16) 0.0476(14) 0.0527(14) -0.0012(11) 0.0231(12) -0.0014(11)
C22 0.0732(18) 0.0667(17) 0.0590(16) -0.0018(13) 0.0301(14) 0.0003(14)
C23 0.107(3) 0.079(2) 0.0623(19) 0.0004(15) 0.0408(18) -0.0028(19)
C24 0.109(3) 0.086(2) 0.0566(18) 0.0105(16) 0.0202(19) 0.006(2)
C25 0.070(2) 0.093(2) 0.076(2) 0.0069(18) 0.0103(17) 0.0033(17)
C26 0.0652(18) 0.0715(19) 0.0666(18) 0.0031(14) 0.0241(15) -0.0006(14)
C31 0.122(3) 0.0541(17) 0.0564(16) 0.0038(13) 0.0461(18) 0.0197(18)
C32 0.174(4) 0.0546(19) 0.0634(19) -0.0066(15) 0.038(2) -0.011(2)
C33 0.307(8) 0.059(2) 0.079(3) -0.008(2) 0.085(4) -0.025(4)
C34 0.404(14) 0.057(3) 0.145(5) 0.022(3) 0.187(8) 0.047(5)
C35 0.268(8) 0.107(4) 0.208(7) 0.084(5) 0.168(7) 0.109(5)
C36 0.143(4) 0.093(3) 0.130(3) 0.050(2) 0.082(3) 0.060(3)
C41 0.0540(16) 0.101(2) 0.0650(17) -0.0105(16) 0.0192(14) 0.0088(15)
C42 0.0679(19) 0.093(2) 0.103(3) -0.029(2) 0.0332(18) -0.0242(17)
B2 0.085(3) 0.080(3) 0.078(2) 0.022(2) 0.017(2) 0.000(2)
B5 0.104(3) 0.096(3) 0.102(3) 0.021(2) 0.052(3) 0.028(3)
B6 0.070(2) 0.117(4) 0.100(3) 0.029(3) 0.024(2) -0.012(2)
B7 0.098(3) 0.089(3) 0.196(6) 0.024(4) 0.081(4) 0.010(3)
B10 0.145(5) 0.139(5) 0.092(4) 0.027(3) -0.007(4) 0.009(4)

loop_
_atom_type_symbol
_atom_type_description
_atom_type_scat_dispersion_real
_atom_type_scat_dispersion_imag
_atom_type_scat_source
C C 0.0033 0.0016 'International Tables Vol C Tables 4.2.6.8 and 6.1.1.4'
H H 0.0000 0.0000 'International Tables Vol C Tables 4.2.6.8 and 6.1.1.4'
B B 0.0013 0.0007 'International Tables Vol C Tables 4.2.6.8 and 6.1.1.4'
P P 0.1023 0.0942 'International Tables Vol C Tables 4.2.6.8 and 6.1.1.4'

loop_
_geom_angle_atom_site_label_1
_geom_angle_atom_site_label_2
_geom_angle_atom_site_label_3
_geom_angle
_geom_angle_site_symmetry_1
_geom_angle_site_symmetry_3
_geom_angle_publ_flag
C31 P1 C21 109.07(13) . . ?
C31 P1 C11 109.27(13) . . ?
C21 P1 C11 110.18(12) . . ?
C31 P1 C41 109.55(17) . . ?
C21 P1 C41 109.27(14) . . ?
C11 P1 C41 109.49(13) . . ?
C12 C11 C16 119.3(2) . . ?
C12 C11 P1 119.8(2) . . ?
C16 C11 P1 120.8(2) . . ?
C13 C12 C11 120.3(3) . . ?
C13 C12 H12 119.9 . . ?
C11 C12 H12 119.9 . . ?
C14 C13 C12 120.3(3) . . ?
C14 C13 H13 119.9 . . ?
C12 C13 H13 119.9 . . ?
C13 C14 C15 120.2(3) . . ?
C13 C14 H14 119.9 . . ?
C15 C14 H14 119.9 . . ?
C14 C15 C16 120.1(3) . . ?
C14 C15 H15 120.0 . . ?
C16 C15 H15 120.0 . . ?
C15 C16 C11 119.9(3) . . ?
C15 C16 H16 120.1 . . ?
C11 C16 H16 120.1 . . ?
C26 C21 C22 119.6(2) . . ?
C26 C21 P1 121.0(2) . . ?
C22 C21 P1 119.3(2) . . ?
C23 C22 C21 119.9(3) . . ?
C23 C22 H22 120.0 . . ?
C21 C22 H22 120.0 . . ?
C24 C23 C22 119.9(3) . . ?
C24 C23 H23 120.1 . . ?
C22 C23 H23 120.1 . . ?
C23 C24 C25 120.7(3) . . ?
C23 C24 H24 119.6 . . ?
C25 C24 H24 119.6 . . ?
C24 C25 C26 120.4(3) . . ?
C24 C25 H25 119.8 . . ?
C26 C25 H25 119.8 . . ?
C25 C26 C21 119.5(3) . . ?
C25 C26 H26 120.3 . . ?
C21 C26 H26 120.3 . . ?
C32 C31 C36 120.0(3) . . ?
C32 C31 P1 118.9(3) . . ?
C36 C31 P1 121.1(3) . . ?
C31 C32 C33 119.8(5) . . ?
C31 C32 H32 120.1 . . ?
C33 C32 H32 120.1 . . ?
C32 C33 C34 119.4(6) . . ?
C32 C33 H33 120.3 . . ?
C34 C33 H33 120.3 . . ?
C35 C34 C33 120.0(5) . . ?
C35 C34 H34 120.0 . . ?
C33 C34 H34 120.0 . . ?
C34 C35 C36 122.3(7) . . ?
C34 C35 H35 118.9 . . ?
C36 C35 H35 118.9 . . ?
C35 C36 C31 118.6(5) . . ?
C35 C36 H36 120.7 . . ?
C31 C36 H36 120.7 . . ?
C42 C41 P1 113.8(2) . . ?
C42 C41 H41A 108.8 . . ?
P1 C41 H41A 108.8 . . ?
C42 C41 H41B 108.8 . . ?
P1 C41 H41B 108.8 . . ?
H41A C41 H41B 107.7 . . ?
C41 C42 H42A 109.5 . . ?
C41 C42 H42B 109.5 . . ?
H42A C42 H42B 109.5 . . ?
C41 C42 H42C 109.5 . . ?
H42A C42 H42C 109.5 . . ?
H42B C42 H42C 109.5 . . ?
B3 B1 B2 68.1(7) . . ?
B3 B1 B4 64.1(9) . . ?
B2 B1 B4 96.5(10) . . ?
B3 B1 B5 99.1(10) . . ?
B2 B1 B5 61.0(5) . . ?
B4 B1 B5 64.5(7) . . ?
B3 B1 B3' 21.9(5) . . ?
B2 B1 B3' 50.5(6) . . ?
B4 B1 B3' 82.0(10) . . ?
B5 B1 B3' 97.2(9) . . ?
B3 B1 H1 120(4) . . ?
B2 B1 H1 146(4) . . ?
B4 B1 H1 117(4) . . ?
B5 B1 H1 138(4) . . ?
B3' B1 H1 125(4) . . ?
B3 B1' B5 129.1(11) . . ?
B3 B1' B3' 24.0(6) . . ?
B5 B1' B3' 114.0(8) . . ?
B3 B1' B2 77.6(7) . . ?
B5 B1' B2 64.1(4) . . ?
B3' B1' B2 54.8(6) . . ?
B3 B1' B4' 98.8(14) . . ?
B5 B1' B4' 63.6(7) . . ?
B3' B1' B4' 110.1(12) . . ?
B2 B1' B4' 105.4(9) . . ?
B3 B1' B7 48.6(8) . . ?
B5 B1' B7 97.2(9) . . ?
B3' B1' B7 62.3(8) . . ?
B2 B1' B7 89.8(7) . . ?
B4' B1' B7 50.3(7) . . ?
B3 B1' H1 112(3) . . ?
B5 B1' H1 111(3) . . ?
B3' B1' H1 109(3) . . ?
B2 B1' H1 108(3) . . ?
B4' B1' H1 138(3) . . ?
B7 B1' H1 151(2) . . ?
B3' B2 B1' 59.8(7) . . ?
B3' B2 B1 69.6(7) . . ?
B1' B2 B1 22.5(4) . . ?
B3' B2 B9 117.5(8) . . ?
B1' B2 B9 99.1(7) . . ?
B1 B2 B9 113.8(8) . . ?
B3' B2 B5 110.6(6) . . ?
B1' B2 B5 55.4(4) . . ?
B1 B2 B5 60.5(5) . . ?
B9 B2 B5 56.0(7) . . ?
B3' B2 B6 53.9(5) . . ?
B1' B2 B6 90.6(7) . . ?
B1 B2 B6 111.3(7) . . ?
B9 B2 B6 70.3(8) . . ?
B5 B2 B6 104.5(3) . . ?
B3' B2 B9' 103.3(8) . . ?
B1' B2 B9' 103.5(8) . . ?
B1 B2 B9' 123.0(8) . . ?
B9 B2 B9' 19.0(4) . . ?
B5 B2 B9' 71.6(7) . . ?
B6 B2 B9' 52.4(8) . . ?
B3' B2 B3 20.4(5) . . ?
B1' B2 B3 40.4(5) . . ?
B1 B2 B3 54.2(6) . . ?
B9 B2 B3 108.9(5) . . ?
B5 B2 B3 90.4(3) . . ?
B6 B2 B3 60.0(3) . . ?
B9' B2 B3 100.0(6) . . ?
B3' B2 H2 116(2) . . ?
B1' B2 H2 134(2) . . ?
B1 B2 H2 112(2) . . ?
B9 B2 H2 118(2) . . ?
B5 B2 H2 126(2) . . ?
B6 B2 H2 125(2) . . ?
B9' B2 H2 120(2) . . ?
B3 B2 H2 131(2) . . ?
B3' B3 B1' 109.1(17) . . ?
B3' B3 B7 114.2(15) . . ?
B1' B3 B7 94.0(11) . . ?
B3' B3 B1 96.4(15) . . ?
B1' B3 B1 21.5(7) . . ?
B7 B3 B1 115.4(8) . . ?
B3' B3 B4 137.4(16) . . ?
B1' B3 B4 39.2(9) . . ?
B7 B3 B4 59.3(4) . . ?
B1 B3 B4 59.9(7) . . ?
B3' B3 B6 52.3(13) . . ?
B1' B3 B6 104.9(8) . . ?
B7 B3 B6 62.5(4) . . ?
B1 B3 B6 111.4(6) . . ?
B4 B3 B6 100.8(5) . . ?
B3' B3 B2 49.8(14) . . ?
B1' B3 B2 61.9(6) . . ?
B7 B3 B2 101.5(5) . . ?
B1 B3 B2 57.7(5) . . ?
B4 B3 B2 88.5(4) . . ?
B6 B3 B2 56.7(3) . . ?
B3' B3 H3 81(3) . . ?
B1' B3 H3 135(3) . . ?
B7 B3 H3 123(3) . . ?
B1 B3 H3 117(3) . . ?
B4 B3 H3 141(3) . . ?
B6 B3 H3 114(3) . . ?
B2 B3 H3 125(3) . . ?
B3 B3' B6 106.1(16) . . ?
B3 B3' B2 109.8(17) . . ?
B6 B3' B2 71.0(7) . . ?
B3 B3' B1' 46.9(13) . . ?
B6 B3' B1' 104.1(10) . . ?
B2 B3' B1' 65.4(7) . . ?
B3 B3' B1 61.8(14) . . ?
B6 B3' B1 116.8(9) . . ?
B2 B3' B1 59.9(6) . . ?
B1' B3' B1 20.7(5) . . ?
B3 B3' B7 46.6(12) . . ?
B6 B3' B7 60.2(5) . . ?
B2 B3' B7 99.7(7) . . ?
B1' B3' B7 69.9(9) . . ?
B1 B3' B7 90.6(9) . . ?
B3 B3' H3 62(3) . . ?
B6 B3' H3 134(3) . . ?
B2 B3' H3 155(3) . . ?
B1' B3' H3 97(3) . . ?
B1 B3' H3 97(3) . . ?
B7 B3' H3 91(3) . . ?
B7 B4 B8 72.3(5) . . ?
B7 B4 B1 105.9(7) . . ?
B8 B4 B1 114.8(7) . . ?
B7 B4 B3 53.0(4) . . ?
B8 B4 B3 108.4(6) . . ?
B1 B4 B3 56.0(6) . . ?
B7 B4 B5 103.6(5) . . ?
B8 B4 B5 59.1(4) . . ?
B1 B4 B5 58.6(5) . . ?
B3 B4 B5 90.6(5) . . ?
B7 B4 H4 117(2) . . ?
B8 B4 H4 105(3) . . ?
B1 B4 H4 128(3) . . ?
B3 B4 H4 137(3) . . ?
B5 B4 H4 130(3) . . ?
B7 B4' B1' 74.5(8) . . ?
B7 B4' B5 108.1(7) . . ?
B1' B4' B5 54.4(6) . . ?
B7 B4' B8' 93.9(18) . . ?
B1' B4' B8' 110.9(17) . . ?
B5 B4' B8' 67.2(16) . . ?
B7 B4' H4 103(2) . . ?
B1' B4' H4 83(2) . . ?
B5 B4' H4 116(2) . . ?
B8' B4' H4 161(3) . . ?
B1' B5 B9 107.6(9) . . ?
B1' B5 B8 87.5(9) . . ?
B9 B5 B8 69.8(6) . . ?
B1' B5 B1 22.4(4) . . ?
B9 B5 B1 117.4(8) . . ?
B8 B5 B1 109.7(8) . . ?
B1' B5 B2 60.5(4) . . ?
B9 B5 B2 61.8(5) . . ?
B8 B5 B2 105.5(4) . . ?
B1 B5 B2 58.5(4) . . ?
B1' B5 B4' 62.1(9) . . ?
B9 B5 B4' 92.5(7) . . ?
B8 B5 B4' 29.3(6) . . ?
B1 B5 B4' 82.9(9) . . ?
B2 B5 B4' 102.0(5) . . ?
B1' B5 B4 37.6(7) . . ?
B9 B5 B4 108.0(7) . . ?
B8 B5 B4 55.3(5) . . ?
B1 B5 B4 56.9(7) . . ?
B2 B5 B4 90.4(4) . . ?
B4' B5 B4 26.5(5) . . ?
B1' B5 B8' 109.0(19) . . ?
B9 B5 B8' 46.7(18) . . ?
B8 B5 B8' 28.2(18) . . ?
B1 B5 B8' 130.9(18) . . ?
B2 B5 B8' 99.9(16) . . ?
B4' B5 B8' 57(2) . . ?
B4 B5 B8' 82.4(19) . . ?
B1' B5 B9' 95.0(7) . . ?
B9 B5 B9' 12.8(5) . . ?
B8 B5 B9' 66.0(5) . . ?
B1 B5 B9' 106.4(7) . . ?
B2 B5 B9' 54.3(4) . . ?
B4' B5 B9' 84.5(6) . . ?
B4 B5 B9' 96.7(6) . . ?
B8' B5 B9' 47.9(17) . . ?
B1' B5 H5 127(3) . . ?
B9 B5 H5 120(2) . . ?
B8 B5 H5 128(2) . . ?
B1 B5 H5 108(2) . . ?
B2 B5 H5 125(2) . . ?
B4' B5 H5 131(2) . . ?
B4 B5 H5 130(2) . . ?
B8' B5 H5 119(3) . . ?
B9' B5 H5 132(2) . . ?
B3' B6 B9' 115.5(9) . . ?
B3' B6 B10 124.4(7) . . ?
B9' B6 B10 56.8(5) . . ?
B3' B6 B2 55.2(5) . . ?
B9' B6 B2 63.9(6) . . ?
B10 B6 B2 107.5(4) . . ?
B3' B6 B7 72.1(6) . . ?
B9' B6 B7 98.9(6) . . ?
B10 B6 B7 57.7(3) . . ?
B2 B6 B7 98.0(3) . . ?
B3' B6 B3 21.5(5) . . ?
B9' B6 B3 111.3(7) . . ?
B10 B6 B3 103.7(4) . . ?
B2 B6 B3 63.3(3) . . ?
B7 B6 B3 50.8(4) . . ?
B3' B6 B9 104.5(7) . . ?
B9' B6 B9 11.2(6) . . ?
B10 B6 B9 60.2(5) . . ?
B2 B6 B9 54.6(4) . . ?
B7 B6 B9 93.6(4) . . ?
B3 B6 B9 100.3(5) . . ?
B3' B6 H6 112(2) . . ?
B9' B6 H6 119(2) . . ?
B10 B6 H6 118(2) . . ?
B2 B6 H6 125(2) . . ?
B7 B6 H6 131(2) . . ?
B3 B6 H6 127(2) . . ?
B9 B6 H6 128(2) . . ?
B3 B7 B4' 92.6(7) . . ?
B3 B7 B4 67.7(5) . . ?
B4' B7 B4 29.2(5) . . ?
B3 B7 B10 119.8(5) . . ?
B4' B7 B10 79.5(7) . . ?
B4 B7 B10 105.1(5) . . ?
B3 B7 B6 66.6(4) . . ?
B4' B7 B6 107.5(6) . . ?
B4 B7 B6 108.8(4) . . ?
B10 B7 B6 59.8(3) . . ?
B3 B7 B3' 19.2(5) . . ?
B4' B7 B3' 100.8(7) . . ?
B4 B7 B3' 81.2(6) . . ?
B10 B7 B3' 104.0(5) . . ?
B6 B7 B3' 47.7(4) . . ?
B3 B7 B8 105.7(5) . . ?
B4' B7 B8 26.7(6) . . ?
B4 B7 B8 54.1(5) . . ?
B10 B7 B8 52.8(5) . . ?
B6 B7 B8 91.1(4) . . ?
B3' B7 B8 105.7(5) . . ?
B3 B7 B1' 37.4(4) . . ?
B4' B7 B1' 55.2(7) . . ?
B4 B7 B1' 33.7(4) . . ?
B10 B7 B1' 105.6(5) . . ?
B6 B7 B1' 80.0(4) . . ?
B3' B7 B1' 47.8(5) . . ?
B8 B7 B1' 70.5(4) . . ?
B3 B7 H7 124(2) . . ?
B4' B7 H7 114(2) . . ?
B4 B7 H7 115(2) . . ?
B10 B7 H7 113(2) . . ?
B6 B7 H7 135(2) . . ?
B3' B7 H7 132(2) . . ?
B8 B7 H7 121(2) . . ?
B1' B7 H7 137(2) . . ?
B10 B8 B4 106.3(7) . . ?
B10 B8 B5 108.8(6) . . ?
B4 B8 B5 65.6(5) . . ?
B10 B8 B9 63.2(8) . . ?
B4 B8 B9 103.0(6) . . ?
B5 B8 B9 52.8(6) . . ?
B10 B8 B7 54.6(4) . . ?
B4 B8 B7 53.6(5) . . ?
B5 B8 B7 96.1(5) . . ?
B9 B8 B7 90.2(7) . . ?
B10 B8 H8 127(5) . . ?
B4 B8 H8 123(5) . . ?
B5 B8 H8 107(5) . . ?
B9 B8 H8 116(5) . . ?
B7 B8 H8 152(5) . . ?
B10 B8 H8' 96.9(16) . . ?
B4 B8 H8' 135.3(15) . . ?
B5 B8 H8' 71.0(13) . . ?
B9 B8 H8' 55.1(15) . . ?
B7 B8 H8' 144.1(16) . . ?
H8 B8 H8' 61(5) . . ?
B10 B8' B9' 60(2) . . ?
B10 B8' B4' 80(3) . . ?
B9' B8' B4' 97(3) . . ?
B10 B8' B5 105(3) . . ?
B9' B8' B5 68.5(18) . . ?
B4' B8' B5 55.5(17) . . ?
B10 B8' H8 123(6) . . ?
B9' B8' H8 153(6) . . ?
B4' B8' H8 61(5) . . ?
B5 B8' H8 86(5) . . ?
B10 B8' H8' 163(8) . . ?
B9' B8' H8' 109(7) . . ?
B4' B8' H8' 89(7) . . ?
B5 B8' H8' 59(5) . . ?
H8 B8' H8' 60(7) . . ?
B5 B9 B2 62.2(5) . . ?
B5 B9 B10 101.8(6) . . ?
B2 B9 B10 100.6(9) . . ?
B5 B9 B8 57.4(5) . . ?
B2 B9 B8 97.8(6) . . ?
B10 B9 B8 50.6(5) . . ?
B5 B9 B6 98.0(6) . . ?
B2 B9 B6 55.0(5) . . ?
B10 B9 B6 51.9(6) . . ?
B8 B9 B6 84.4(7) . . ?
B5 B9 H8' 64.9(11) . . ?
B2 B9 H8' 123.9(12) . . ?
B10 B9 H8' 73.4(11) . . ?
B8 B9 H8' 35.3(9) . . ?
B6 B9 H8' 118.4(12) . . ?
B5 B9 H9 135(4) . . ?
B2 B9 H9 119(4) . . ?
B10 B9 H9 121(4) . . ?
B8 B9 H9 143(4) . . ?
B6 B9 H9 120(4) . . ?
H8' B9 H9 111(4) . . ?
B6 B9' B10 66.9(8) . . ?
B6 B9' B8' 114(2) . . ?
B10 B9' B8' 54.8(17) . . ?
B6 B9' B2 63.7(5) . . ?
B10 B9' B2 114.9(7) . . ?
B8' B9' B2 115(2) . . ?
B6 B9' B5 99.7(6) . . ?
B10 B9' B5 97.9(7) . . ?
B8' B9' B5 64(2) . . ?
B2 B9' B5 54.1(5) . . ?
B6 B9' H9 152(4) . . ?
B10 B9' H9 136(3) . . ?
B8' B9' H9 94(4) . . ?
B2 B9' H9 106(3) . . ?
B5 B9' H9 93(4) . . ?
B8' B10 B9' 65(2) . . ?
B8' B10 B8 34(3) . . ?
B9' B10 B8 81.3(9) . . ?
B8' B10 B7 106(3) . . ?
B9' B10 B7 102.1(5) . . ?
B8 B10 B7 72.5(6) . . ?
B8' B10 B6 113.6(19) . . ?
B9' B10 B6 56.3(7) . . ?
B8 B10 B6 105.0(5) . . ?
B7 B10 B6 62.5(4) . . ?
B8' B10 B9 50(2) . . ?
B9' B10 B9 16.0(5) . . ?
B8 B10 B9 66.2(7) . . ?
B7 B10 B9 101.3(5) . . ?
B6 B10 B9 67.9(5) . . ?
B8' B10 H10 113(4) . . ?
B9' B10 H10 141(4) . . ?
B8 B10 H10 121(4) . . ?
B7 B10 H10 115(4) . . ?
B6 B10 H10 131(4) . . ?
B9 B10 H10 144(4) . . ?

loop_
_geom_bond_atom_site_label_1
_geom_bond_atom_site_label_2
_geom_bond_distance
_geom_bond_site_symmetry_2
_geom_bond_publ_flag
P1 C31 1.787(3) . ?
P1 C21 1.788(3) . ?
P1 C11 1.791(3) . ?
P1 C41 1.800(3) . ?
C11 C12 1.385(4) . ?
C11 C16 1.386(4) . ?
C12 C13 1.373(4) . ?
C12 H12 0.9400 . ?
C13 C14 1.370(5) . ?
C13 H13 0.9400 . ?
C14 C15 1.371(5) . ?
C14 H14 0.9400 . ?
C15 C16 1.383(4) . ?
C15 H15 0.9400 . ?
C16 H16 0.9400 . ?
C21 C26 1.391(4) . ?
C21 C22 1.394(4) . ?
C22 C23 1.378(4) . ?
C22 H22 0.9400 . ?
C23 C24 1.370(5) . ?
C23 H23 0.9400 . ?
C24 C25 1.372(5) . ?
C24 H24 0.9400 . ?
C25 C26 1.379(4) . ?
C25 H25 0.9400 . ?
C26 H26 0.9400 . ?
C31 C32 1.379(5) . ?
C31 C36 1.384(5) . ?
C32 C33 1.384(6) . ?
C32 H32 0.9400 . ?
C33 C34 1.385(10) . ?
C33 H33 0.9400 . ?
C34 C35 1.331(11) . ?
C34 H34 0.9400 . ?
C35 C36 1.375(7) . ?
C35 H35 0.9400 . ?
C36 H36 0.9400 . ?
C41 C42 1.532(5) . ?
C41 H41A 0.9800 . ?
C41 H41B 0.9800 . ?
C42 H42A 0.9700 . ?
C42 H42B 0.9700 . ?
C42 H42C 0.9700 . ?
B1 B3 1.67(2) . ?
B1 B2 1.739(13) . ?
B1 B4 1.74(2) . ?
B1 B5 1.774(14) . ?
B1 B3' 1.88(2) . ?
B1 H1 1.08(8) . ?
B1' B3 1.267(15) . ?
B1' B5 1.631(11) . ?
B1' B3' 1.641(17) . ?
B1' B2 1.725(11) . ?
B1' B4' 1.77(2) . ?
B1' B7 2.08(2) . ?
B1' H1 1.62(8) . ?
B2 B3' 1.551(14) . ?
B2 B9 1.778(11) . ?
B2 B5 1.783(6) . ?
B2 B6 1.786(6) . ?
B2 B9' 1.789(12) . ?
B2 B3 1.910(10) . ?
B2 H2 1.09(4) . ?
B3 B3' 0.707(13) . ?
B3 B7 1.563(10) . ?
B3 B4 1.812(12) . ?
B3 B6 1.851(10) . ?
B3 H3 1.02(6) . ?
B3' B6 1.526(14) . ?
B3' B7 1.962(15) . ?
B3' H3 1.14(6) . ?
B4 B7 1.683(9) . ?
B4 B8 1.696(15) . ?
B4 B5 1.877(9) . ?
B4 H4 1.13(5) . ?
B4' B7 1.662(13) . ?
B4' B5 1.798(12) . ?
B4' B8' 1.84(7) . ?
B4' H4 1.43(5) . ?
B5 B9 1.672(18) . ?
B5 B8 1.768(10) . ?
B5 B8' 2.01(5) . ?
B5 B9' 2.09(2) . ?
B5 H5 1.05(4) . ?
B6 B9' 1.58(2) . ?
B6 B10 1.744(8) . ?
B6 B7 1.789(7) . ?
B6 B9 2.05(2) . ?
B6 H6 1.13(4) . ?
B7 B10 1.704(9) . ?
B7 B8 1.994(13) . ?
B7 H7 1.05(4) . ?
B8 B10 1.665(14) . ?
B8 B9 1.971(16) . ?
B8 H8 1.07(10) . ?
B8 H8' 1.14(3) . ?
B8' B10 1.50(5) . ?
B8' B9' 1.67(5) . ?
B8' H8 1.30(9) . ?
B8' H8' 0.65(6) . ?
B9 B10 1.922(19) . ?
B9 H8' 1.62(3) . ?
B9 H9 0.96(7) . ?
B9' B10 1.587(16) . ?
B9' H9 1.16(7) . ?
B10 H10 1.05(7) . ?
